data_4349877
loop_
_publ_author_name
'Lin, Xiaoling'
'Zhang, Mengling'
'Zhu, Mengmeng'
'Huang, Hui'
'Shi, Chunfeng'
'Liu, Yang'
'Kang, Zhenhui'

_publ_section_title
;
 Engineering a polyoxometalate-based metal organic framework with more
 exposed active edge sites of Ag for visible light-driven selective
 oxidation of cis-cyclooctene
;
_journal_issue 10
_journal_name_full 'Inorganic Chemistry Frontiers'
_journal_page_first 2493
_journal_paper_doi 10.1039/C8QI00648B
_journal_volume 5
_journal_year 2018
_chemical_formula_moiety 'C8 H12 Ag8 Mo12 N16 O42 P S4'
_chemical_formula_sum 'C8 H12 Ag8 Mo12 N16 O42 P S4'
_chemical_formula_weight 3177.79
_space_group_crystal_system monoclinic
_space_group_IT_number 15
_space_group_name_Hall '-C 2yc'
_space_group_name_H-M_alt 'C 1 2/c 1'
_atom_sites_solution_hydrogens geom
_audit_creation_method SHELXL-2016/6
_audit_update_record
;
2017-11-21 deposited with the CCDC.
2018-08-16 downloaded from the CCDC.
;
_cell_angle_alpha 90
_cell_angle_beta 106.567(4)
_cell_angle_gamma 90
_cell_formula_units_Z 4
_cell_length_a 24.880(5)
_cell_length_b 10.683(2)
_cell_length_c 22.308(4)
_cell_measurement_reflns_used 6620
_cell_measurement_temperature 296(2)
_cell_measurement_theta_max 27.638
_cell_measurement_theta_min 2.33
_cell_volume 5683.2(19)
_computing_cell_refinement 'Bruker SAINT'
_computing_data_collection 'Bruker APEX2'
_computing_data_reduction 'Bruker SAINT'
_computing_molecular_graphics 'SHELXL-2016 (Sheldrick, 2016)'
_computing_publication_material 'SHELXL-2016 (Sheldrick, 2016)'
_computing_structure_refinement 'SHELXL-2016 (Sheldrick, 2016)'
_computing_structure_solution 'SHELXL-2016 (Sheldrick, 2016)'
_diffrn_ambient_temperature 296(2)
_diffrn_measured_fraction_theta_full 0.997
_diffrn_measured_fraction_theta_max 0.994
_diffrn_measurement_device_type 'Bruker APEX-II CCD'
_diffrn_measurement_method '\f and \w scans'
_diffrn_radiation_type MoK\a
_diffrn_radiation_wavelength 0.71073
_diffrn_reflns_av_R_equivalents 0.0734
_diffrn_reflns_av_unetI/netI 0.0843
_diffrn_reflns_Laue_measured_fraction_full 0.997
_diffrn_reflns_Laue_measured_fraction_max 0.994
_diffrn_reflns_limit_h_max 32
_diffrn_reflns_limit_h_min -31
_diffrn_reflns_limit_k_max 13
_diffrn_reflns_limit_k_min -13
_diffrn_reflns_limit_l_max 29
_diffrn_reflns_limit_l_min -18
_diffrn_reflns_number 17963
_diffrn_reflns_point_group_measured_fraction_full 0.997
_diffrn_reflns_point_group_measured_fraction_max 0.994
_diffrn_reflns_theta_full 25.242
_diffrn_reflns_theta_max 27.638
_diffrn_reflns_theta_min 1.708
_exptl_absorpt_coefficient_mu 5.518
_exptl_absorpt_correction_T_max 0.881
_exptl_absorpt_correction_T_min 0.861
_exptl_absorpt_correction_type multi-scan
_exptl_absorpt_process_details 'SADABS, Bruker'
_exptl_crystal_colour red
_exptl_crystal_density_diffrn 3.714
_exptl_crystal_description block
_exptl_crystal_F_000 5868
_exptl_crystal_size_max 0.027
_exptl_crystal_size_mid 0.024
_exptl_crystal_size_min 0.023
_refine_diff_density_max 2.176
_refine_diff_density_min -3.816
_refine_diff_density_rms 0.354
_refine_ls_extinction_method none
_refine_ls_goodness_of_fit_ref 1.095
_refine_ls_hydrogen_treatment constr
_refine_ls_matrix_type full
_refine_ls_number_parameters 411
_refine_ls_number_reflns 6580
_refine_ls_number_restraints 18
_refine_ls_restrained_S_all 1.101
_refine_ls_R_factor_all 0.1035
_refine_ls_R_factor_gt 0.0612
_refine_ls_shift/su_max 0.001
_refine_ls_shift/su_mean 0.000
_refine_ls_structure_factor_coef Fsqd
_refine_ls_weighting_details 'w=1/[\s^2^(Fo^2^)+(0.1000P)^2^] where P=(Fo^2^+2Fc^2^)/3'
_refine_ls_weighting_scheme calc
_refine_ls_wR_factor_gt 0.1653
_refine_ls_wR_factor_ref 0.1920
_reflns_Friedel_coverage 0.000
_reflns_number_gt 4281
_reflns_number_total 6580
_reflns_threshold_expression 'I > 2\s(I)'
_cod_data_source_file c8qi00648b2.cif
_cod_data_source_block 2_CCDC1
_cod_original_sg_symbol_H-M 'C 2/c'
_cod_database_code 4349877
_shelx_shelxl_version_number 2016/6
_shelx_space_group_comment
;
The symmetry employed for this shelxl refinement is uniquely defined
by the following loop, which should always be used as a source of
symmetry information in preference to the above space-group names.
They are only intended as comments.
;
_shelx_estimated_absorpt_t_min 0.862
_shelx_estimated_absorpt_t_max 0.881

loop_
_space_group_symop_operation_xyz
'x, y, z'
'-x, y, -z+1/2'
'x+1/2, y+1/2, z'
'-x+1/2, y+1/2, -z+1/2'
'-x, -y, -z'
'x, -y, z-1/2'
'-x+1/2, -y+1/2, -z'
'x+1/2, -y+1/2, z-1/2'

loop_
_atom_site_label
_atom_site_type_symbol
_atom_site_fract_x
_atom_site_fract_y
_atom_site_fract_z
_atom_site_U_iso_or_equiv
_atom_site_adp_type
_atom_site_occupancy
_atom_site_site_symmetry_order
_atom_site_calc_flag
_atom_site_refinement_flags_posn
_atom_site_refinement_flags_adp
_atom_site_refinement_flags_occupancy
Ag1 Ag 0.02310(4) 0.87735(9) 0.48929(5) 0.0304(3) Uani 1 1 d . . .
Mo1 Mo 0.06828(5) 0.36453(11) 0.13021(5) 0.0275(3) Uani 1 1 d . . .
P1 P 0.000000 0.3754(4) 0.250000 0.0201(9) Uani 1 2 d S T P
O1 O 0.0217(3) 0.2933(8) 0.2048(4) 0.0235(18) Uani 1 1 d . . .
N1 N 0.1921(5) 0.9503(10) 0.5956(6) 0.032(3) Uani 1 1 d . . .
C1 C 0.1154(5) 1.0500(11) 0.5808(6) 0.025(3) Uani 1 1 d . . .
S1 S 0.28128(19) 0.9949(4) 0.93322(19) 0.0481(10) Uani 1 1 d . . .
O1W O 0.1992(5) 0.7232(11) 0.4239(5) 0.055(3) Uani 1 1 d . U .
Mo2 Mo 0.04496(5) 0.59480(10) 0.37404(5) 0.0257(3) Uani 1 1 d . . .
O2 O 0.0490(3) 0.4583(7) 0.2884(4) 0.0233(18) Uani 1 1 d . . .
Ag2 Ag 0.24850(6) 0.81669(11) 0.67317(6) 0.0486(4) Uani 1 1 d . . .
S2 S -0.06756(15) 0.8348(3) 0.41457(18) 0.0341(8) Uani 1 1 d . . .
N2 N 0.1704(4) 1.0563(10) 0.6099(5) 0.031(2) Uani 1 1 d . . .
Mo3 Mo -0.09317(4) 0.62384(10) 0.25448(5) 0.0247(3) Uani 1 1 d . . .
O3 O -0.0914(4) 0.2730(8) 0.1154(4) 0.031(2) Uani 1 1 d . . .
Ag3 Ag 0.22126(5) 1.20157(9) 0.67192(5) 0.0356(3) Uani 1 1 d . . .
N3 N 0.1537(6) 0.8826(11) 0.5592(7) 0.048(3) Uani 1 1 d . U .
C3 C 0.2684(5) 1.0037(12) 0.8524(6) 0.026(3) Uani 1 1 d . . .
Mo4 Mo -0.03645(5) 0.15427(11) 0.12787(6) 0.0291(3) Uani 1 1 d . . .
O4 O -0.0607(4) 0.0988(8) 0.2001(5) 0.034(2) Uani 1 1 d . . .
N4 N 0.1020(5) 0.9444(11) 0.5494(5) 0.030(2) Uani 1 1 d . . .
Mo5 Mo 0.14035(4) 0.38446(10) 0.35005(5) 0.0257(3) Uani 1 1 d . . .
O5 O 0.0087(4) 0.2392(9) 0.0877(4) 0.034(2) Uani 1 1 d . . .
N5 N 0.2563(4) 1.0709(11) 0.7590(5) 0.030(2) Uani 1 1 d . . .
Mo6 Mo 0.09125(5) 0.12576(10) 0.23534(6) 0.0280(3) Uani 1 1 d . . .
O6 O 0.1106(4) 0.2316(9) 0.1707(4) 0.032(2) Uani 1 1 d . . .
N6 N 0.2582(4) 0.9487(10) 0.7576(5) 0.028(2) Uani 1 1 d . . .
O7 O 0.1001(3) 0.4845(8) 0.1878(4) 0.028(2) Uani 1 1 d . . .
N7 N 0.2616(5) 1.1089(9) 0.8179(5) 0.030(2) Uani 1 1 d . . .
O8 O 0.1338(4) 0.2631(9) 0.2901(4) 0.032(2) Uani 1 1 d . . .
N8 N 0.2668(4) 0.9034(10) 0.8161(5) 0.027(2) Uani 1 1 d . . .
O9 O 0.2035(4) 0.3600(10) 0.3997(5) 0.038(2) Uani 1 1 d . . .
O10 O 0.1108(4) 0.5085(8) 0.4021(4) 0.030(2) Uani 1 1 d . . .
O11 O 0.0514(4) 0.7024(9) 0.4309(4) 0.036(2) Uani 1 1 d . . .
O12 O -0.0259(3) 0.6532(8) 0.3101(4) 0.029(2) Uani 1 1 d . . .
O13 O -0.0796(4) 0.6894(8) 0.1844(5) 0.031(2) Uani 1 1 d . . .
O14 O -0.1357(4) 0.7313(8) 0.2718(5) 0.033(2) Uani 1 1 d . . .
O15 O 0.1528(3) 0.5206(8) 0.3048(4) 0.029(2) Uani 1 1 d . . .
O16 O -0.0010(3) 0.4786(8) 0.3933(4) 0.028(2) Uani 1 1 d . . .
O17 O 0.0951(4) 0.3917(9) 0.0707(5) 0.036(2) Uani 1 1 d . . .
O18 O 0.1410(4) 0.0173(9) 0.2471(5) 0.039(2) Uani 1 1 d . . .
O19 O 0.0344(4) 0.0593(9) 0.1732(5) 0.034(2) Uani 1 1 d . . .
O20 O -0.0666(4) 0.0453(10) 0.0753(5) 0.043(3) Uani 1 1 d . . .
C2 C -0.0926(6) 0.7017(13) 0.4480(9) 0.053(5) Uani 1 1 d . . .
H2A H -0.068806 0.631020 0.447832 0.079 Uiso 1 1 calc R U .
H2B H -0.092100 0.720473 0.490256 0.079 Uiso 1 1 calc R U .
H2C H -0.130221 0.682524 0.423843 0.079 Uiso 1 1 calc R U .
Ag4 Ag 0.18238(9) 0.70241(18) 0.52593(10) 0.0922(6) Uani 1 1 d . U .
C4 C 0.2144(10) 0.952(3) 0.9380(12) 0.098(8) Uani 1 1 d . U .
H4A H 0.215249 0.943949 0.981132 0.148 Uiso 1 1 calc R U .
H4B H 0.187753 1.015809 0.918628 0.148 Uiso 1 1 calc R U .
H4C H 0.203537 0.874058 0.916898 0.148 Uiso 1 1 calc R U .

loop_
_atom_site_aniso_label
_atom_site_aniso_U_11
_atom_site_aniso_U_22
_atom_site_aniso_U_33
_atom_site_aniso_U_23
_atom_site_aniso_U_13
_atom_site_aniso_U_12
Ag1 0.0274(5) 0.0295(5) 0.0348(6) -0.0065(4) 0.0093(4) -0.0022(4)
Mo1 0.0297(6) 0.0304(6) 0.0303(6) -0.0037(5) 0.0212(5) -0.0027(5)
P1 0.023(2) 0.019(2) 0.023(2) 0.000 0.0136(18) 0.000
O1 0.024(4) 0.026(4) 0.030(5) -0.003(4) 0.023(4) -0.006(3)
N1 0.028(6) 0.025(6) 0.043(7) 0.001(5) 0.008(5) 0.005(5)
C1 0.028(7) 0.021(6) 0.026(7) -0.001(5) 0.007(6) 0.000(5)
S1 0.060(3) 0.051(2) 0.038(2) -0.0004(17) 0.022(2) -0.006(2)
O1W 0.054(6) 0.062(7) 0.060(7) -0.014(6) 0.033(6) -0.027(5)
Mo2 0.0251(6) 0.0276(6) 0.0276(6) -0.0065(4) 0.0129(5) -0.0004(4)
O2 0.028(4) 0.019(4) 0.026(5) 0.002(3) 0.013(4) 0.002(3)
Ag2 0.0693(9) 0.0241(6) 0.0437(7) -0.0003(5) 0.0019(6) 0.0044(5)
S2 0.0308(18) 0.0302(18) 0.041(2) -0.0114(14) 0.0092(16) 0.0033(14)
N2 0.024(6) 0.025(6) 0.041(7) 0.001(5) 0.004(5) 0.000(4)
Mo3 0.0235(5) 0.0225(5) 0.0324(6) 0.0003(4) 0.0147(5) 0.0032(4)
O3 0.037(5) 0.030(5) 0.030(5) 0.000(4) 0.017(4) 0.003(4)
Ag3 0.0380(6) 0.0233(5) 0.0457(7) -0.0056(4) 0.0123(5) -0.0028(4)
N3 0.072(7) 0.029(6) 0.056(6) 0.008(5) 0.040(6) 0.016(5)
C3 0.021(6) 0.030(7) 0.032(7) -0.010(5) 0.014(6) -0.007(5)
Mo4 0.0294(6) 0.0291(6) 0.0335(6) -0.0098(5) 0.0167(5) -0.0035(5)
O4 0.038(5) 0.028(5) 0.047(6) 0.003(4) 0.031(5) 0.002(4)
N4 0.035(6) 0.031(6) 0.025(6) 0.000(5) 0.007(5) 0.003(5)
Mo5 0.0215(5) 0.0278(6) 0.0309(6) 0.0002(4) 0.0125(5) 0.0024(4)
O5 0.032(5) 0.039(6) 0.035(5) -0.006(4) 0.015(5) 0.002(4)
N5 0.026(6) 0.031(6) 0.035(6) 0.003(5) 0.013(5) 0.004(5)
Mo6 0.0257(6) 0.0239(6) 0.0407(7) -0.0020(5) 0.0197(5) 0.0028(4)
O6 0.031(5) 0.039(5) 0.033(5) -0.007(4) 0.021(4) 0.006(4)
N6 0.025(5) 0.018(5) 0.042(7) 0.002(5) 0.013(5) 0.004(4)
O7 0.024(4) 0.029(5) 0.036(5) 0.002(4) 0.019(4) 0.001(4)
N7 0.036(6) 0.016(5) 0.042(7) -0.002(4) 0.018(6) 0.003(4)
O8 0.032(5) 0.031(5) 0.040(5) 0.001(4) 0.021(5) 0.000(4)
N8 0.024(5) 0.021(5) 0.039(6) -0.001(4) 0.013(5) 0.000(4)
O9 0.017(4) 0.053(6) 0.044(6) 0.004(5) 0.011(4) -0.002(4)
O10 0.029(5) 0.037(5) 0.027(5) -0.003(4) 0.013(4) 0.001(4)
O11 0.042(6) 0.035(6) 0.038(5) -0.010(4) 0.023(5) 0.006(4)
O12 0.023(5) 0.028(5) 0.038(5) 0.002(4) 0.011(4) -0.002(4)
O13 0.029(5) 0.023(5) 0.049(6) 0.005(4) 0.023(5) -0.001(4)
O14 0.027(5) 0.029(5) 0.051(6) 0.004(4) 0.025(5) 0.002(4)
O15 0.023(4) 0.029(5) 0.044(6) -0.006(4) 0.023(4) 0.003(4)
O16 0.023(4) 0.037(5) 0.030(5) -0.001(4) 0.014(4) 0.000(4)
O17 0.045(6) 0.035(6) 0.039(6) 0.003(4) 0.029(5) -0.001(4)
O18 0.028(5) 0.029(5) 0.066(7) -0.004(5) 0.023(5) 0.004(4)
O19 0.030(5) 0.033(5) 0.044(6) -0.003(4) 0.019(5) 0.001(4)
O20 0.043(6) 0.049(7) 0.045(6) -0.019(5) 0.023(5) -0.005(5)
C2 0.037(8) 0.020(7) 0.092(14) 0.002(8) 0.004(9) -0.001(6)
Ag4 0.1301(17) 0.0686(12) 0.0934(14) 0.0079(10) 0.0570(13) 0.0278(11)
C4 0.097(11) 0.101(11) 0.105(11) -0.007(9) 0.042(9) -0.016(8)

loop_
_atom_type_symbol
_atom_type_description
_atom_type_scat_dispersion_real
_atom_type_scat_dispersion_imag
_atom_type_scat_source
C C 0.0033 0.0016 'International Tables Vol C Tables 4.2.6.8 and 6.1.1.4'
H H 0.0000 0.0000 'International Tables Vol C Tables 4.2.6.8 and 6.1.1.4'
N N 0.0061 0.0033 'International Tables Vol C Tables 4.2.6.8 and 6.1.1.4'
O O 0.0106 0.0060 'International Tables Vol C Tables 4.2.6.8 and 6.1.1.4'
P P 0.1023 0.0942 'International Tables Vol C Tables 4.2.6.8 and 6.1.1.4'
S S 0.1246 0.1234 'International Tables Vol C Tables 4.2.6.8 and 6.1.1.4'
Mo Mo -1.6832 0.6857 'International Tables Vol C Tables 4.2.6.8 and 6.1.1.4'
Ag Ag -0.8971 1.1015 'International Tables Vol C Tables 4.2.6.8 and 6.1.1.4'

loop_
_geom_angle_atom_site_label_1
_geom_angle_atom_site_label_2
_geom_angle_atom_site_label_3
_geom_angle
_geom_angle_site_symmetry_1
_geom_angle_site_symmetry_3
N4 Ag1 S2 171.0(3) . .
N4 Ag1 O11 103.4(4) . .
S2 Ag1 O11 81.2(2) . .
N4 Ag1 Ag1 86.1(3) . 5_576
S2 Ag1 Ag1 87.10(9) . 5_576
O11 Ag1 Ag1 158.6(2) . 5_576
O17 Mo1 O7 104.2(4) . .
O17 Mo1 O6 102.8(4) . .
O7 Mo1 O6 97.1(4) . .
O17 Mo1 O16 100.3(4) . 2
O7 Mo1 O16 85.4(4) . 2
O6 Mo1 O16 155.4(4) . 2
O17 Mo1 O5 98.5(4) . .
O7 Mo1 O5 155.1(4) . .
O6 Mo1 O5 87.7(4) . .
O16 Mo1 O5 80.5(4) 2 .
O17 Mo1 O1 169.6(4) . .
O7 Mo1 O1 86.1(3) . .
O6 Mo1 O1 74.8(3) . .
O16 Mo1 O1 81.0(3) 2 .
O5 Mo1 O1 71.5(3) . .
O1 P1 O1 110.7(6) . 2
O1 P1 O2 108.5(4) . .
O1 P1 O2 109.3(4) 2 .
O1 P1 O2 109.3(4) . 2
O1 P1 O2 108.5(4) 2 2
O2 P1 O2 110.4(6) . 2
P1 O1 Mo1 126.7(5) . .
P1 O1 Mo4 124.3(4) . .
Mo1 O1 Mo4 90.7(3) . .
P1 O1 Mo6 125.8(5) . .
Mo1 O1 Mo6 89.0(2) . .
Mo4 O1 Mo6 88.9(3) . .
N3 N1 N2 110.5(11) . .
N3 N1 Ag2 107.5(9) . .
N2 N1 Ag2 122.2(9) . .
N4 C1 N2 111.7(11) . .
N4 C1 S2 124.4(10) . 5_576
N2 C1 S2 123.9(10) . 5_576
C3 S1 C4 100.3(9) . .
C3 S1 Ag4 105.9(5) . 4_556
C4 S1 Ag4 117.6(9) . 4_556
O11 Mo2 O16 102.6(4) . .
O11 Mo2 O10 101.7(4) . .
O16 Mo2 O10 97.9(4) . .
O11 Mo2 O13 100.2(4) . 2
O16 Mo2 O13 154.6(4) . 2
O10 Mo2 O13 88.1(4) . 2
O11 Mo2 O12 101.4(4) . .
O16 Mo2 O12 84.0(4) . .
O10 Mo2 O12 155.8(4) . .
O13 Mo2 O12 80.7(4) 2 .
O11 Mo2 O2 170.2(4) . .
O16 Mo2 O2 86.9(3) . .
O10 Mo2 O2 74.5(3) . .
O13 Mo2 O2 70.9(3) 2 .
O12 Mo2 O2 81.6(3) . .
P1 O2 Mo3 125.0(4) . 2
P1 O2 Mo5 126.1(4) . .
Mo3 O2 Mo5 90.3(3) 2 .
P1 O2 Mo2 125.0(4) . .
Mo3 O2 Mo2 89.9(3) 2 .
Mo5 O2 Mo2 89.5(3) . .
N7 Ag2 N6 121.3(4) 4_546 .
N7 Ag2 N1 126.9(4) 4_546 .
N6 Ag2 N1 97.5(4) . .
C1 S2 C2 102.2(7) 5_576 .
C1 S2 Ag1 110.1(4) 5_576 .
C2 S2 Ag1 103.1(6) . .
N1 N2 C1 105.6(10) . .
N1 N2 Ag3 123.0(8) . .
C1 N2 Ag3 131.3(9) . .
O14 Mo3 O12 104.2(4) . .
O14 Mo3 O13 102.5(4) . .
O12 Mo3 O13 99.3(4) . .
O14 Mo3 O7 100.6(4) . 2
O12 Mo3 O7 85.4(4) . 2
O13 Mo3 O7 154.4(4) . 2
O14 Mo3 O15 97.5(4) . 2
O12 Mo3 O15 155.9(4) . 2
O13 Mo3 O15 85.9(4) . 2
O7 Mo3 O15 80.4(4) 2 2
O14 Mo3 O2 168.0(4) . 2
O12 Mo3 O2 87.8(3) . 2
O13 Mo3 O2 74.2(3) . 2
O7 Mo3 O2 81.0(3) 2 2
O15 Mo3 O2 70.8(3) 2 2
Mo4 O3 Mo5 149.6(5) . 2
N8 Ag3 N2 143.2(4) 4_556 .
N8 Ag3 N5 118.7(4) 4_556 .
N2 Ag3 N5 96.4(4) . .
N1 N3 N4 108.4(11) . .
N1 N3 Ag4 116.2(10) . .
N4 N3 Ag4 135.4(11) . .
N8 C3 N7 110.3(11) . .
N8 C3 S1 123.2(11) . .
N7 C3 S1 126.3(10) . .
O20 Mo4 O3 102.1(5) . .
O20 Mo4 O5 102.3(5) . .
O3 Mo4 O5 96.7(4) . .
O20 Mo4 O4 100.6(5) . .
O3 Mo4 O4 86.7(4) . .
O5 Mo4 O4 155.5(4) . .
O20 Mo4 O19 98.8(5) . .
O3 Mo4 O19 157.9(4) . .
O5 Mo4 O19 85.8(4) . .
O4 Mo4 O19 82.4(4) . .
O20 Mo4 O1 170.3(4) . .
O3 Mo4 O1 87.2(4) . .
O5 Mo4 O1 73.8(3) . .
O4 Mo4 O1 82.2(3) . .
O19 Mo4 O1 72.2(3) . .
Mo6 O4 Mo4 152.8(5) 2 .
C1 N4 N3 103.8(11) . .
C1 N4 Ag1 131.3(9) . .
N3 N4 Ag1 124.7(9) . .
O9 Mo5 O8 104.2(5) . .
O9 Mo5 O15 102.3(4) . .
O8 Mo5 O15 98.8(4) . .
O9 Mo5 O3 102.3(4) . 2
O8 Mo5 O3 85.6(4) . 2
O15 Mo5 O3 153.1(4) . 2
O9 Mo5 O10 98.6(4) . .
O8 Mo5 O10 154.8(4) . .
O15 Mo5 O10 86.7(4) . .
O3 Mo5 O10 79.0(4) 2 .
O9 Mo5 O2 168.9(4) . .
O8 Mo5 O2 86.7(4) . .
O15 Mo5 O2 73.1(3) . .
O3 Mo5 O2 80.7(3) 2 .
O10 Mo5 O2 71.3(3) . .
Mo4 O5 Mo1 124.0(5) . .
N6 N5 N7 109.4(10) . .
N6 N5 Ag3 125.5(8) . .
N7 N5 Ag3 122.6(8) . .
O18 Mo6 O19 103.4(5) . .
O18 Mo6 O4 103.0(5) . 2
O19 Mo6 O4 97.5(4) . 2
O18 Mo6 O6 100.8(4) . .
O19 Mo6 O6 88.1(4) . .
O4 Mo6 O6 153.6(4) 2 .
O18 Mo6 O8 100.0(4) . .
O19 Mo6 O8 155.5(4) . .
O4 Mo6 O8 84.3(4) 2 .
O6 Mo6 O8 80.3(4) . .
O18 Mo6 O1 171.9(4) . .
O19 Mo6 O1 74.9(4) . .
O4 Mo6 O1 85.1(3) 2 .
O6 Mo6 O1 71.4(3) . .
O8 Mo6 O1 81.0(3) . .
Mo1 O6 Mo6 124.7(4) . .
N5 N6 N8 109.3(10) . .
N5 N6 Ag2 129.4(8) . .
N8 N6 Ag2 121.4(8) . .
Mo1 O7 Mo3 150.7(5) . 2
C3 N7 N5 105.5(10) . .
C3 N7 Ag2 140.7(9) . 4_556
N5 N7 Ag2 113.7(8) . 4_556
Mo5 O8 Mo6 151.9(5) . .
C3 N8 N6 105.5(10) . .
C3 N8 Ag3 137.7(10) . 4_546
N6 N8 Ag3 116.7(8) . 4_546
Mo2 O10 Mo5 124.6(5) . .
Mo2 O11 Ag1 157.6(5) . .
Mo3 O12 Mo2 151.9(5) . .
Mo3 O13 Mo2 125.1(5) . 2
Mo5 O15 Mo3 125.8(4) . 2
Mo2 O16 Mo1 152.0(5) . 2
Mo6 O19 Mo4 124.0(5) . .
N3 Ag4 O1W 112.6(5) . .
N3 Ag4 S1 139.8(4) . 4_546
O1W Ag4 S1 106.5(3) . 4_546

loop_
_geom_bond_atom_site_label_1
_geom_bond_atom_site_label_2
_geom_bond_distance
_geom_bond_site_symmetry_2
Ag1 N4 2.159(11) .
Ag1 S2 2.435(4) .
Ag1 O11 2.491(9) .
Ag1 Ag1 2.955(2) 5_576
Mo1 O17 1.671(9) .
Mo1 O7 1.827(9) .
Mo1 O6 1.843(9) .
Mo1 O16 2.015(9) 2
Mo1 O5 2.022(9) .
Mo1 O1 2.407(7) .
P1 O1 1.545(8) .
P1 O1 1.545(8) 2
P1 O2 1.552(9) .
P1 O2 1.552(9) 2
O1 Mo4 2.414(8) .
O1 Mo6 2.447(8) .
N1 N3 1.285(18) .
N1 N2 1.333(15) .
N1 Ag2 2.370(11) .
C1 N4 1.319(16) .
C1 N2 1.339(16) .
C1 S2 1.735(13) 5_576
S1 C3 1.742(14) .
S1 C4 1.76(2) .
S1 Ag4 2.468(5) 4_556
O1W Ag4 2.440(11) .
Mo2 O11 1.686(9) .
Mo2 O16 1.820(9) .
Mo2 O10 1.828(9) .
Mo2 O13 2.026(9) 2
Mo2 O12 2.024(9) .
Mo2 O2 2.429(8) .
O2 Mo3 2.418(8) 2
O2 Mo5 2.428(8) .
Ag2 N7 2.250(10) 4_546
Ag2 N6 2.309(11) .
S2 C2 1.797(16) .
N2 Ag3 2.220(11) .
Mo3 O14 1.679(9) .
Mo3 O12 1.804(9) .
Mo3 O13 1.831(9) .
Mo3 O7 2.008(9) 2
Mo3 O15 2.012(9) 2
O3 Mo4 1.827(9) .
O3 Mo5 2.008(9) 2
Ag3 N8 2.183(10) 4_556
Ag3 N5 2.349(11) .
N3 N4 1.407(17) .
N3 Ag4 2.251(12) .
C3 N8 1.335(16) .
C3 N7 1.344(17) .
Mo4 O20 1.670(10) .
Mo4 O5 1.861(9) .
Mo4 O4 1.966(9) .
Mo4 O19 2.035(9) .
O4 Mo6 1.833(9) 2
Mo5 O9 1.666(9) .
Mo5 O8 1.835(9) .
Mo5 O15 1.846(9) .
Mo5 O10 2.033(9) .
N5 N6 1.307(15) .
N5 N7 1.345(15) .
Mo6 O18 1.662(9) .
Mo6 O19 1.820(9) .
Mo6 O6 1.996(9) .
Mo6 O8 2.007(9) .
N6 N8 1.352(15) .
